data_4065360
loop_
_publ_author_name
'Baillie, Rhett A.'
'Man, Renee W. Y.'
'Shree, Monica V.'
'Chow, Catherine'
'Thibault, Michelle E.'
'McNeil, W. Stephen'
'Legzdins, Peter'

_publ_section_title
;
 Intermolecular C--H Activations of Hydrocarbons Initiated by
 Cp*M(NO)(CH2CMe3)(\h3-CH2CHCHPh) Complexes (M = Mo, W)
;
_journal_issue 22
_journal_name_full Organometallics
_journal_page_first 6201
_journal_paper_doi 10.1021/om200731s
_journal_volume 30
_journal_year 2011
_chemical_formula_moiety 'C28 H35 Mo N O'
_chemical_formula_sum 'C28 H35 Mo N O'
_chemical_formula_weight 497.51
_chemical_name_systematic
;
 ?
;
_space_group_IT_number 14
_symmetry_cell_setting monoclinic
_symmetry_space_group_name_Hall '-P 2yn'
_symmetry_space_group_name_H-M 'P 1 21/n 1'
_atom_sites_solution_hydrogens geom
_atom_sites_solution_primary direct
_atom_sites_solution_secondary difmap
_audit_creation_method SHELXL-97
_cell_angle_alpha 90.000
_cell_angle_beta 97.560(5)
_cell_angle_gamma 90.000
_cell_formula_units_Z 4
_cell_length_a 8.569(5)
_cell_length_b 13.070(5)
_cell_length_c 22.268(5)
_cell_measurement_reflns_used 9867
_cell_measurement_temperature 173(2)
_cell_measurement_theta_max 27.80
_cell_measurement_theta_min 2.42
_cell_volume 2472.3(18)
_computing_molecular_graphics 'Ortep-3 for Windows (Farrugia, 1997)'
_computing_publication_material 'WinGX publication routines (Farrugia, 1999)'
_computing_structure_refinement 'SHELXL-97 (Sheldrick, 1997)'
_computing_structure_solution 'SIR92 (Altomare, et al., 1993)'
_diffrn_ambient_temperature 173(2)
_diffrn_measured_fraction_theta_full 0.970
_diffrn_measured_fraction_theta_max 0.970
_diffrn_measurement_device_type 'Bruker X8 Apex II'
_diffrn_measurement_method 'area detector'
_diffrn_radiation_monochromator graphite
_diffrn_radiation_source 'fine-focus sealed tube'
_diffrn_radiation_type MoK\a
_diffrn_radiation_wavelength 0.71073
_diffrn_reflns_av_R_equivalents 0.0430
_diffrn_reflns_av_sigmaI/netI 0.0340
_diffrn_reflns_limit_h_max 7
_diffrn_reflns_limit_h_min -11
_diffrn_reflns_limit_k_max 16
_diffrn_reflns_limit_k_min -16
_diffrn_reflns_limit_l_max 28
_diffrn_reflns_limit_l_min -28
_diffrn_reflns_number 28641
_diffrn_reflns_theta_full 27.82
_diffrn_reflns_theta_max 27.82
_diffrn_reflns_theta_min 2.42
_exptl_absorpt_coefficient_mu 0.549
_exptl_absorpt_correction_T_max 0.8960
_exptl_absorpt_correction_T_min 0.7141
_exptl_absorpt_correction_type multi-scan
_exptl_crystal_colour yellow
_exptl_crystal_density_diffrn 1.337
_exptl_crystal_density_method 'not measured'
_exptl_crystal_description rectangle
_exptl_crystal_F_000 1040
_exptl_crystal_size_max 0.35
_exptl_crystal_size_mid 0.25
_exptl_crystal_size_min 0.20
_refine_diff_density_max 0.836
_refine_diff_density_min -0.556
_refine_diff_density_rms 0.065
_refine_ls_extinction_method none
_refine_ls_goodness_of_fit_ref 1.036
_refine_ls_hydrogen_treatment mixed
_refine_ls_matrix_type full
_refine_ls_number_parameters 311
_refine_ls_number_reflns 5685
_refine_ls_number_restraints 0
_refine_ls_restrained_S_all 1.036
_refine_ls_R_factor_all 0.0409
_refine_ls_R_factor_gt 0.0314
_refine_ls_shift/su_max 0.056
_refine_ls_shift/su_mean 0.002
_refine_ls_structure_factor_coef Fsqd
_refine_ls_weighting_details 'calc w=1/[\s^2^(Fo^2^)+(0.0329P)^2^+2.0192P] where P=(Fo^2^+2Fc^2^)/3'
_refine_ls_weighting_scheme calc
_refine_ls_wR_factor_gt 0.0763
_refine_ls_wR_factor_ref 0.0815
_reflns_number_gt 4762
_reflns_number_total 5685
_reflns_threshold_expression >2sigma(I)
_cod_data_source_file om200731s_si_002.cif
_cod_data_source_block 15
_cod_depositor_comments
;
The following automatic conversions were performed:

'_symmetry_cell_setting' value 'Monoclinic' changed to 'monoclinic'
according to /home/saulius/struct/CIF-dictionaries/cif_core.dic
dictionary named 'cif_core.dic' version 2.4.1 from 2010-06-29.

Automatic conversion script
Id: cif_fix_values 1715 2011-07-08 13:25:40Z adriana 
;
_cod_original_sg_symbol_H-M P21/n
_cod_database_code 4065360

loop_
_symmetry_equiv_pos_as_xyz
'x, y, z'
'-x+1/2, y+1/2, -z+1/2'
'-x, -y, -z'
'x-1/2, -y-1/2, z-1/2'

loop_
_atom_site_label
_atom_site_type_symbol
_atom_site_fract_x
_atom_site_fract_y
_atom_site_fract_z
_atom_site_U_iso_or_equiv
_atom_site_adp_type
_atom_site_occupancy
_atom_site_symmetry_multiplicity
_atom_site_calc_flag
_atom_site_refinement_flags
C1 C 0.8627(3) 0.3048(2) 0.62764(12) 0.0337(5) Uani 1 1 d .
C2 C 0.7301(3) 0.32727(18) 0.65369(11) 0.0302(5) Uani 1 1 d .
C3 C 0.7001(3) 0.27405(17) 0.70621(10) 0.0289(5) Uani 1 1 d .
C4 C 0.5566(3) 0.28659(17) 0.73585(11) 0.0326(5) Uani 1 1 d .
C5 C 0.5648(4) 0.2668(2) 0.79799(12) 0.0462(7) Uani 1 1 d .
H5 H 0.6624 0.2483 0.8207 0.055 Uiso 1 1 calc R
C6 C 0.4303(5) 0.2741(2) 0.82657(16) 0.0658(10) Uani 1 1 d .
H6 H 0.4367 0.2590 0.8686 0.079 Uiso 1 1 calc R
C7 C 0.2890(5) 0.3025(3) 0.79514(19) 0.0723(11) Uani 1 1 d .
H7 H 0.1976 0.3062 0.8150 0.087 Uiso 1 1 calc R
C8 C 0.2805(4) 0.3258(3) 0.73441(19) 0.0646(10) Uani 1 1 d .
H8 H 0.1836 0.3482 0.7128 0.078 Uiso 1 1 calc R
C9 C 0.4123(3) 0.3168(2) 0.70466(14) 0.0435(6) Uani 1 1 d .
H9 H 0.4040 0.3314 0.6626 0.052 Uiso 1 1 calc R
C10 C 0.7534(3) 0.17088(19) 0.53095(11) 0.0314(5) Uani 1 1 d .
C11 C 0.7009(3) 0.26528(18) 0.49641(9) 0.0273(5) Uani 1 1 d .
C12 C 0.8090(3) 0.32965(18) 0.47309(10) 0.0302(5) Uani 1 1 d .
H12 H 0.9180 0.3139 0.4810 0.036 Uiso 1 1 calc R
C13 C 0.7622(3) 0.41604(19) 0.43865(10) 0.0328(5) Uani 1 1 d .
C14 C 0.6024(3) 0.43897(19) 0.42747(10) 0.0329(5) Uani 1 1 d .
H14 H 0.5688 0.4974 0.4039 0.040 Uiso 1 1 calc R
C15 C 0.4911(3) 0.37789(19) 0.45027(10) 0.0303(5) Uani 1 1 d .
C16 C 0.5412(3) 0.29224(18) 0.48419(10) 0.0288(5) Uani 1 1 d .
H16 H 0.4650 0.2504 0.4997 0.035 Uiso 1 1 calc R
C17 C 0.8817(3) 0.4830(2) 0.41351(14) 0.0486(7) Uani 1 1 d .
H17A H 0.9816 0.4807 0.4406 0.073 Uiso 1 1 calc R
H17B H 0.8431 0.5537 0.4104 0.073 Uiso 1 1 calc R
H17C H 0.8981 0.4583 0.3733 0.073 Uiso 1 1 calc R
C18 C 0.3183(3) 0.4040(2) 0.43858(12) 0.0415(6) Uani 1 1 d .
H18A H 0.2586 0.3559 0.4605 0.062 Uiso 1 1 calc R
H18B H 0.2820 0.3993 0.3951 0.062 Uiso 1 1 calc R
H18C H 0.3020 0.4738 0.4526 0.062 Uiso 1 1 calc R
C19 C 0.6968(3) 0.01910(17) 0.69540(11) 0.0303(5) Uani 1 1 d .
C20 C 0.6728(3) -0.02154(18) 0.63654(12) 0.0365(5) Uani 1 1 d .
C21 C 0.8110(3) -0.01057(19) 0.61076(12) 0.0423(6) Uani 1 1 d .
C22 C 0.9257(3) 0.0380(2) 0.65335(15) 0.0487(8) Uani 1 1 d .
C23 C 0.8553(3) 0.05423(18) 0.70784(12) 0.0346(5) Uani 1 1 d .
C24 C 0.5792(3) 0.0146(2) 0.74018(14) 0.0480(7) Uani 1 1 d .
H24A H 0.4755 0.0358 0.7202 0.072 Uiso 1 1 calc R
H24B H 0.6127 0.0607 0.7742 0.072 Uiso 1 1 calc R
H24C H 0.5731 -0.0555 0.7553 0.072 Uiso 1 1 calc R
C25 C 0.5234(4) -0.0743(2) 0.60793(16) 0.0608(9) Uani 1 1 d .
H25A H 0.5137 -0.0671 0.5638 0.091 Uiso 1 1 calc R
H25B H 0.4321 -0.0427 0.6228 0.091 Uiso 1 1 calc R
H25C H 0.5280 -0.1470 0.6187 0.091 Uiso 1 1 calc R
C26 C 0.8416(5) -0.0578(3) 0.55166(16) 0.0755(12) Uani 1 1 d .
H26A H 0.8630 -0.1310 0.5576 0.113 Uiso 1 1 calc R
H26B H 0.9327 -0.0246 0.5377 0.113 Uiso 1 1 calc R
H26C H 0.7489 -0.0486 0.5213 0.113 Uiso 1 1 calc R
C27 C 1.0930(3) 0.0594(3) 0.6447(2) 0.0878(15) Uani 1 1 d .
H27A H 1.1496 -0.0054 0.6425 0.132 Uiso 1 1 calc R
H27B H 1.1435 0.0997 0.6790 0.132 Uiso 1 1 calc R
H27C H 1.0954 0.0978 0.6071 0.132 Uiso 1 1 calc R
C28 C 0.9394(4) 0.0892(3) 0.76673(15) 0.0673(10) Uani 1 1 d .
H28A H 0.8626 0.1088 0.7936 0.101 Uiso 1 1 calc R
H28B H 1.0055 0.1483 0.7601 0.101 Uiso 1 1 calc R
H28C H 1.0057 0.0337 0.7854 0.101 Uiso 1 1 calc R
N1 N 0.5044(2) 0.17005(15) 0.60306(8) 0.0292(4) Uani 1 1 d .
O1 O 0.3644(2) 0.16509(15) 0.58712(9) 0.0452(5) Uani 1 1 d .
Mo1 Mo 0.70833(2) 0.155061(14) 0.628947(8) 0.02361(7) Uani 1 1 d .
H1A H 0.882(3) 0.3368(19) 0.5904(13) 0.036(7) Uiso 1 1 d .
H1B H 0.948(3) 0.276(2) 0.6491(13) 0.047(8) Uiso 1 1 d .
H2 H 0.654(3) 0.369(2) 0.6330(12) 0.041(8) Uiso 1 1 d .
H3 H 0.791(3) 0.2566(19) 0.7315(11) 0.031(6) Uiso 1 1 d .
H10A H 0.691(3) 0.114(2) 0.5125(12) 0.038(7) Uiso 1 1 d .
H10B H 0.858(3) 0.1593(19) 0.5280(12) 0.037(7) Uiso 1 1 d .

loop_
_atom_site_aniso_label
_atom_site_aniso_U_11
_atom_site_aniso_U_22
_atom_site_aniso_U_33
_atom_site_aniso_U_23
_atom_site_aniso_U_13
_atom_site_aniso_U_12
C1 0.0340(12) 0.0322(13) 0.0337(13) 0.0059(10) 0.0000(10) -0.0126(10)
C2 0.0370(12) 0.0218(11) 0.0300(11) 0.0023(9) -0.0020(10) -0.0070(9)
C3 0.0350(12) 0.0230(11) 0.0277(11) 0.0028(9) 0.0000(9) -0.0021(9)
C4 0.0444(13) 0.0187(11) 0.0365(12) -0.0038(9) 0.0118(10) -0.0047(10)
C5 0.0729(19) 0.0296(14) 0.0393(14) -0.0037(11) 0.0189(13) -0.0046(13)
C6 0.109(3) 0.0418(17) 0.0575(19) -0.0160(15) 0.052(2) -0.0151(18)
C7 0.070(2) 0.062(2) 0.096(3) -0.037(2) 0.053(2) -0.0183(19)
C8 0.0468(17) 0.059(2) 0.092(3) -0.0361(19) 0.0218(17) -0.0029(15)
C9 0.0421(14) 0.0374(15) 0.0519(16) -0.0121(12) 0.0094(12) -0.0025(11)
C10 0.0329(12) 0.0321(13) 0.0311(12) 0.0030(10) 0.0113(10) 0.0012(10)
C11 0.0313(11) 0.0302(12) 0.0212(10) -0.0024(9) 0.0070(8) -0.0003(9)
C12 0.0269(11) 0.0377(13) 0.0268(11) 0.0019(10) 0.0068(9) 0.0014(9)
C13 0.0327(12) 0.0372(13) 0.0290(11) 0.0044(10) 0.0059(9) -0.0038(10)
C14 0.0359(12) 0.0326(13) 0.0293(12) 0.0040(10) 0.0004(9) 0.0009(10)
C15 0.0276(11) 0.0354(13) 0.0270(11) -0.0061(10) 0.0001(9) 0.0001(9)
C16 0.0287(11) 0.0329(13) 0.0257(11) -0.0040(9) 0.0063(9) -0.0054(9)
C17 0.0394(14) 0.0518(17) 0.0556(17) 0.0237(14) 0.0100(12) -0.0046(12)
C18 0.0294(12) 0.0503(16) 0.0433(14) -0.0011(12) -0.0009(11) 0.0023(11)
C19 0.0302(11) 0.0230(11) 0.0389(12) 0.0084(10) 0.0085(9) 0.0004(9)
C20 0.0437(13) 0.0222(12) 0.0441(14) 0.0010(10) 0.0080(11) -0.0015(10)
C21 0.0576(16) 0.0258(13) 0.0467(15) 0.0064(11) 0.0187(13) 0.0085(12)
C22 0.0295(12) 0.0314(14) 0.090(2) 0.0279(15) 0.0264(14) 0.0106(11)
C23 0.0298(11) 0.0248(12) 0.0467(14) 0.0084(10) -0.0039(10) 0.0026(9)
C24 0.0539(16) 0.0354(15) 0.0607(18) 0.0188(13) 0.0302(14) 0.0071(12)
C25 0.063(2) 0.0359(16) 0.079(2) -0.0061(15) -0.0044(17) -0.0153(14)
C26 0.127(3) 0.0437(19) 0.066(2) 0.0049(16) 0.053(2) 0.025(2)
C27 0.0327(15) 0.059(2) 0.178(4) 0.044(3) 0.040(2) 0.0125(15)
C28 0.073(2) 0.0469(18) 0.069(2) 0.0071(16) -0.0395(18) 0.0090(16)
N1 0.0296(10) 0.0307(11) 0.0286(9) 0.0005(8) 0.0090(8) -0.0069(8)
O1 0.0240(8) 0.0655(13) 0.0465(10) 0.0000(9) 0.0054(7) -0.0133(8)
Mo1 0.02496(10) 0.02133(11) 0.02552(10) 0.00277(7) 0.00695(7) -0.00276(7)

loop_
_atom_type_symbol
_atom_type_description
_atom_type_scat_dispersion_real
_atom_type_scat_dispersion_imag
_atom_type_scat_source
C C 0.0033 0.0016 'International Tables Vol C Tables 4.2.6.8 and 6.1.1.4'
H H 0.0000 0.0000 'International Tables Vol C Tables 4.2.6.8 and 6.1.1.4'
N N 0.0061 0.0033 'International Tables Vol C Tables 4.2.6.8 and 6.1.1.4'
O O 0.0106 0.0060 'International Tables Vol C Tables 4.2.6.8 and 6.1.1.4'
Mo Mo -1.6832 0.6857 'International Tables Vol C Tables 4.2.6.8 and 6.1.1.4'

loop_
_geom_angle_atom_site_label_1
_geom_angle_atom_site_label_2
_geom_angle_atom_site_label_3
_geom_angle
C2 C1 Mo1 71.15(14)
C2 C1 H1A 121.1(16)
Mo1 C1 H1A 122.0(15)
C2 C1 H1B 121.7(18)
Mo1 C1 H1B 94.0(19)
H1A C1 H1B 115(2)
C1 C2 C3 119.7(2)
C1 C2 Mo1 74.76(15)
C3 C2 Mo1 72.61(13)
C1 C2 H2 119.0(18)
C3 C2 H2 120.5(18)
Mo1 C2 H2 114.7(18)
C2 C3 C4 124.6(2)
C2 C3 Mo1 71.97(13)
C4 C3 Mo1 120.79(16)
C2 C3 H3 113.1(16)
C4 C3 H3 116.0(15)
Mo1 C3 H3 100.4(15)
C9 C4 C5 118.1(2)
C9 C4 C3 123.0(2)
C5 C4 C3 119.0(2)
C6 C5 C4 120.2(3)
C6 C5 H5 119.9
C4 C5 H5 119.9
C7 C6 C5 121.0(3)
C7 C6 H6 119.5
C5 C6 H6 119.5
C6 C7 C8 119.4(3)
C6 C7 H7 120.3
C8 C7 H7 120.3
C7 C8 C9 120.5(4)
C7 C8 H8 119.7
C9 C8 H8 119.7
C8 C9 C4 120.7(3)
C8 C9 H9 119.6
C4 C9 H9 119.6
C11 C10 Mo1 119.47(15)
C11 C10 H10A 107.6(16)
Mo1 C10 H10A 100.5(15)
C11 C10 H10B 109.3(16)
Mo1 C10 H10B 110.1(17)
H10A C10 H10B 109(2)
C12 C11 C16 116.9(2)
C12 C11 C10 121.2(2)
C16 C11 C10 121.8(2)
C13 C12 C11 122.3(2)
C13 C12 H12 118.8
C11 C12 H12 118.8
C14 C13 C12 118.5(2)
C14 C13 C17 120.5(2)
C12 C13 C17 120.9(2)
C15 C14 C13 121.1(2)
C15 C14 H14 119.4
C13 C14 H14 119.4
C16 C15 C14 119.0(2)
C16 C15 C18 120.2(2)
C14 C15 C18 120.8(2)
C15 C16 C11 122.1(2)
C15 C16 H16 118.9
C11 C16 H16 118.9
C13 C17 H17A 109.5
C13 C17 H17B 109.5
H17A C17 H17B 109.5
C13 C17 H17C 109.5
H17A C17 H17C 109.5
H17B C17 H17C 109.5
C15 C18 H18A 109.5
C15 C18 H18B 109.5
H18A C18 H18B 109.5
C15 C18 H18C 109.5
H18A C18 H18C 109.5
H18B C18 H18C 109.5
C20 C19 C23 108.8(2)
C20 C19 C24 125.0(2)
C23 C19 C24 125.9(2)
C20 C19 Mo1 73.03(14)
C23 C19 Mo1 76.01(13)
C24 C19 Mo1 122.60(16)
C21 C20 C19 108.5(2)
C21 C20 C25 126.2(3)
C19 C20 C25 125.2(2)
C21 C20 Mo1 75.04(14)
C19 C20 Mo1 71.90(13)
C25 C20 Mo1 121.92(19)
C20 C21 C22 108.8(2)
C20 C21 C26 125.0(3)
C22 C21 C26 125.5(3)
C20 C21 Mo1 70.80(14)
C22 C21 Mo1 73.78(15)
C26 C21 Mo1 129.0(2)
C21 C22 C23 107.3(2)
C21 C22 C27 126.0(3)
C23 C22 C27 126.5(3)
C21 C22 Mo1 71.80(15)
C23 C22 Mo1 72.54(13)
C27 C22 Mo1 125.12(19)
C19 C23 C22 106.4(2)
C19 C23 C28 127.6(3)
C22 C23 C28 125.6(3)
C19 C23 Mo1 69.02(13)
C22 C23 Mo1 72.77(14)
C28 C23 Mo1 128.42(18)
C19 C24 H24A 109.5
C19 C24 H24B 109.5
H24A C24 H24B 109.5
C19 C24 H24C 109.5
H24A C24 H24C 109.5
H24B C24 H24C 109.5
C20 C25 H25A 109.5
C20 C25 H25B 109.5
H25A C25 H25B 109.5
C20 C25 H25C 109.5
H25A C25 H25C 109.5
H25B C25 H25C 109.5
C21 C26 H26A 109.5
C21 C26 H26B 109.5
H26A C26 H26B 109.5
C21 C26 H26C 109.5
H26A C26 H26C 109.5
H26B C26 H26C 109.5
C22 C27 H27A 109.5
C22 C27 H27B 109.5
H27A C27 H27B 109.5
C22 C27 H27C 109.5
H27A C27 H27C 109.5
H27B C27 H27C 109.5
C23 C28 H28A 109.5
C23 C28 H28B 109.5
H28A C28 H28B 109.5
C23 C28 H28C 109.5
H28A C28 H28C 109.5
H28B C28 H28C 109.5
O1 N1 Mo1 170.41(18)
N1 Mo1 C10 87.86(9)
N1 Mo1 C2 90.87(9)
C10 Mo1 C2 96.96(9)
N1 Mo1 C19 99.70(8)
C10 Mo1 C19 135.02(9)
C2 Mo1 C19 126.87(9)
N1 Mo1 C3 92.40(9)
C10 Mo1 C3 132.37(9)
C2 Mo1 C3 35.41(8)
C19 Mo1 C3 91.85(9)
N1 Mo1 C20 90.01(9)
C10 Mo1 C20 101.50(9)
C2 Mo1 C20 161.54(9)
C19 Mo1 C20 35.07(9)
C3 Mo1 C20 126.13(9)
N1 Mo1 C1 115.63(9)
C10 Mo1 C1 75.35(9)
C2 Mo1 C1 34.09(9)
C19 Mo1 C1 135.38(9)
C3 Mo1 C1 61.80(9)
C20 Mo1 C1 153.74(9)
N1 Mo1 C21 114.37(10)
C10 Mo1 C21 78.88(9)
C2 Mo1 C21 154.04(10)
C19 Mo1 C21 57.50(9)
C3 Mo1 C21 141.06(9)
C20 Mo1 C21 34.16(9)
C1 Mo1 C21 121.90(10)
N1 Mo1 C23 133.85(8)
C10 Mo1 C23 127.55(9)
C2 Mo1 C23 109.81(9)
C19 Mo1 C23 34.97(8)
C3 Mo1 C23 83.71(9)
C20 Mo1 C23 57.91(9)
C1 Mo1 C23 102.81(9)
C21 Mo1 C23 57.36(9)
N1 Mo1 C22 146.98(10)
C10 Mo1 C22 92.87(10)
C2 Mo1 C22 121.71(10)
C19 Mo1 C22 57.89(8)
C3 Mo1 C22 110.76(10)
C20 Mo1 C22 57.48(9)
C1 Mo1 C22 96.37(10)
C21 Mo1 C22 34.41(10)
C23 Mo1 C22 34.69(10)

loop_
_geom_bond_atom_site_label_1
_geom_bond_atom_site_label_2
_geom_bond_distance
C1 C2 1.374(4)
C1 Mo1 2.364(2)
C1 H1A 0.96(3)
C1 H1B 0.90(3)
C2 C3 1.413(3)
C2 Mo1 2.319(2)
C2 H2 0.92(3)
C3 C4 1.479(3)
C3 Mo1 2.327(2)
C3 H3 0.93(3)
C4 C9 1.393(4)
C4 C5 1.400(3)
C5 C6 1.391(4)
C5 H5 0.9500
C6 C7 1.368(5)
C6 H6 0.9500
C7 C8 1.379(6)
C7 H7 0.9500
C8 C9 1.388(4)
C8 H8 0.9500
C9 H9 0.9500
C10 C11 1.492(3)
C10 Mo1 2.275(2)
C10 H10A 0.97(3)
C10 H10B 0.92(3)
C11 C12 1.401(3)
C11 C16 1.405(3)
C12 C13 1.394(3)
C12 H12 0.9500
C13 C14 1.392(3)
C13 C17 1.510(3)
C14 C15 1.390(3)
C14 H14 0.9500
C15 C16 1.387(3)
C15 C18 1.509(3)
C16 H16 0.9500
C17 H17A 0.9800
C17 H17B 0.9800
C17 H17C 0.9800
C18 H18A 0.9800
C18 H18B 0.9800
C18 H18C 0.9800
C19 C20 1.404(3)
C19 C23 1.426(3)
C19 C24 1.509(3)
C19 Mo1 2.323(2)
C20 C21 1.390(4)
C20 C25 1.518(4)
C20 Mo1 2.337(3)
C21 C22 1.422(4)
C21 C26 1.508(4)
C21 Mo1 2.391(3)
C22 C23 1.440(4)
C22 C27 1.497(4)
C22 Mo1 2.417(3)
C23 C28 1.483(4)
C23 Mo1 2.414(2)
C24 H24A 0.9800
C24 H24B 0.9800
C24 H24C 0.9800
C25 H25A 0.9800
C25 H25B 0.9800
C25 H25C 0.9800
C26 H26A 0.9800
C26 H26B 0.9800
C26 H26C 0.9800
C27 H27A 0.9800
C27 H27B 0.9800
C27 H27C 0.9800
C28 H28A 0.9800
C28 H28B 0.9800
C28 H28C 0.9800
N1 O1 1.207(3)
N1 Mo1 1.778(2)

loop_
_geom_torsion_atom_site_label_1
_geom_torsion_atom_site_label_2
_geom_torsion_atom_site_label_3
_geom_torsion_atom_site_label_4
_geom_torsion
Mo1 C1 C2 C3 59.2(2)
C1 C2 C3 C4 -175.7(2)
Mo1 C2 C3 C4 -115.4(2)
C1 C2 C3 Mo1 -60.3(2)
C2 C3 C4 C9 27.2(4)
Mo1 C3 C4 C9 -61.3(3)
C2 C3 C4 C5 -153.2(2)
Mo1 C3 C4 C5 118.3(2)
C9 C4 C5 C6 2.1(4)
C3 C4 C5 C6 -177.5(2)
C4 C5 C6 C7 -1.4(4)
C5 C6 C7 C8 -1.0(5)
C6 C7 C8 C9 2.5(5)
C7 C8 C9 C4 -1.6(4)
C5 C4 C9 C8 -0.7(4)
C3 C4 C9 C8 178.9(2)
Mo1 C10 C11 C12 118.8(2)
Mo1 C10 C11 C16 -63.1(3)
C16 C11 C12 C13 -0.8(3)
C10 C11 C12 C13 177.4(2)
C11 C12 C13 C14 0.3(4)
C11 C12 C13 C17 -179.2(2)
C12 C13 C14 C15 0.4(4)
C17 C13 C14 C15 179.9(2)
C13 C14 C15 C16 -0.6(3)
C13 C14 C15 C18 179.2(2)
C14 C15 C16 C11 0.2(3)
C18 C15 C16 C11 -179.7(2)
C12 C11 C16 C15 0.5(3)
C10 C11 C16 C15 -177.6(2)
C23 C19 C20 C21 -1.6(3)
C24 C19 C20 C21 -175.0(2)
Mo1 C19 C20 C21 66.67(18)
C23 C19 C20 C25 175.0(2)
C24 C19 C20 C25 1.5(4)
Mo1 C19 C20 C25 -116.8(3)
C23 C19 C20 Mo1 -68.22(16)
C24 C19 C20 Mo1 118.3(2)
C19 C20 C21 C22 -0.2(3)
C25 C20 C21 C22 -176.7(3)
Mo1 C20 C21 C22 64.46(18)
C19 C20 C21 C26 170.7(3)
C25 C20 C21 C26 -5.8(4)
Mo1 C20 C21 C26 -124.7(3)
C19 C20 C21 Mo1 -64.61(17)
C25 C20 C21 Mo1 118.9(3)
C20 C21 C22 C23 1.8(3)
C26 C21 C22 C23 -169.0(3)
Mo1 C21 C22 C23 64.31(17)
C20 C21 C22 C27 176.8(3)
C26 C21 C22 C27 6.0(4)
Mo1 C21 C22 C27 -120.6(3)
C20 C21 C22 Mo1 -62.55(18)
C26 C21 C22 Mo1 126.6(3)
C20 C19 C23 C22 2.6(3)
C24 C19 C23 C22 176.0(2)
Mo1 C19 C23 C22 -63.66(16)
C20 C19 C23 C28 -170.7(2)
C24 C19 C23 C28 2.7(4)
Mo1 C19 C23 C28 123.0(3)
C20 C19 C23 Mo1 66.26(16)
C24 C19 C23 Mo1 -120.3(2)
C21 C22 C23 C19 -2.7(3)
C27 C22 C23 C19 -177.7(3)
Mo1 C22 C23 C19 61.17(16)
C21 C22 C23 C28 170.9(2)
C27 C22 C23 C28 -4.2(4)
Mo1 C22 C23 C28 -125.3(3)
C21 C22 C23 Mo1 -63.82(17)
C27 C22 C23 Mo1 121.2(3)
O1 N1 Mo1 C10 106.4(10)
O1 N1 Mo1 C2 -156.7(10)
O1 N1 Mo1 C19 -29.0(10)
O1 N1 Mo1 C3 -121.3(10)
O1 N1 Mo1 C20 4.9(10)
O1 N1 Mo1 C1 179(100)
O1 N1 Mo1 C21 29.6(11)
O1 N1 Mo1 C23 -37.7(11)
O1 N1 Mo1 C22 14.4(11)
C11 C10 Mo1 N1 58.31(19)
C11 C10 Mo1 C2 -32.3(2)
C11 C10 Mo1 C19 159.92(16)
C11 C10 Mo1 C3 -33.0(2)
C11 C10 Mo1 C20 147.89(18)
C11 C10 Mo1 C1 -58.89(19)
C11 C10 Mo1 C21 173.7(2)
C11 C10 Mo1 C23 -153.94(16)
C11 C10 Mo1 C22 -154.73(19)
C1 C2 Mo1 N1 -138.54(16)
C3 C2 Mo1 N1 92.93(15)
C1 C2 Mo1 C10 -50.59(16)
C3 C2 Mo1 C10 -179.12(14)
C1 C2 Mo1 C19 118.63(15)
C3 C2 Mo1 C19 -9.90(18)
C1 C2 Mo1 C3 128.5(2)
C1 C2 Mo1 C20 128.8(3)
C3 C2 Mo1 C20 0.3(4)
C3 C2 Mo1 C1 -128.5(2)
C1 C2 Mo1 C21 28.3(3)
C3 C2 Mo1 C21 -100.2(2)
C1 C2 Mo1 C23 83.57(16)
C3 C2 Mo1 C23 -44.96(16)
C1 C2 Mo1 C22 47.16(18)
C3 C2 Mo1 C22 -81.37(17)
C20 C19 Mo1 N1 75.93(15)
C23 C19 Mo1 N1 -169.02(15)
C24 C19 Mo1 N1 -45.1(2)
C20 C19 Mo1 C10 -20.8(2)
C23 C19 Mo1 C10 94.22(18)
C24 C19 Mo1 C10 -141.9(2)
C20 C19 Mo1 C2 174.41(14)
C23 C19 Mo1 C2 -70.55(17)
C24 C19 Mo1 C2 53.3(2)
C20 C19 Mo1 C3 168.69(15)
C23 C19 Mo1 C3 -76.27(15)
C24 C19 Mo1 C3 47.6(2)
C23 C19 Mo1 C20 115.0(2)
C24 C19 Mo1 C20 -121.1(3)
C20 C19 Mo1 C1 -141.13(16)
C23 C19 Mo1 C1 -26.1(2)
C24 C19 Mo1 C1 97.8(2)
C20 C19 Mo1 C21 -36.86(15)
C23 C19 Mo1 C21 78.18(16)
C24 C19 Mo1 C21 -157.9(3)
C20 C19 Mo1 C23 -115.0(2)
C24 C19 Mo1 C23 123.9(3)
C20 C19 Mo1 C22 -77.84(17)
C23 C19 Mo1 C22 37.21(16)
C24 C19 Mo1 C22 161.1(3)
C2 C3 Mo1 N1 -88.11(15)
C4 C3 Mo1 N1 31.92(19)
C2 C3 Mo1 C10 1.19(19)
C4 C3 Mo1 C10 121.23(18)
C4 C3 Mo1 C2 120.0(2)
C2 C3 Mo1 C19 172.09(14)
C4 C3 Mo1 C19 -67.87(18)
C2 C3 Mo1 C20 -179.89(14)
C4 C3 Mo1 C20 -59.8(2)
C2 C3 Mo1 C1 29.84(14)
C4 C3 Mo1 C1 149.9(2)
C2 C3 Mo1 C21 136.72(16)
C4 C3 Mo1 C21 -103.2(2)
C2 C3 Mo1 C23 138.03(15)
C4 C3 Mo1 C23 -101.94(19)
C2 C3 Mo1 C22 115.91(15)
C4 C3 Mo1 C22 -124.05(18)
C21 C20 Mo1 N1 137.27(17)
C19 C20 Mo1 N1 -107.03(14)
C25 C20 Mo1 N1 13.6(2)
C21 C20 Mo1 C10 49.44(18)
C19 C20 Mo1 C10 165.14(14)
C25 C20 Mo1 C10 -74.2(2)
C21 C20 Mo1 C2 -130.0(3)
C19 C20 Mo1 C2 -14.3(4)
C25 C20 Mo1 C2 106.4(3)
C21 C20 Mo1 C19 -115.7(2)
C25 C20 Mo1 C19 120.7(3)
C21 C20 Mo1 C3 -129.75(17)
C19 C20 Mo1 C3 -14.05(18)
C25 C20 Mo1 C3 106.6(2)
C21 C20 Mo1 C1 -30.7(3)
C19 C20 Mo1 C1 85.0(2)
C25 C20 Mo1 C1 -154.3(2)
C19 C20 Mo1 C21 115.7(2)
C25 C20 Mo1 C21 -123.6(3)
C21 C20 Mo1 C23 -77.90(18)
C19 C20 Mo1 C23 37.80(13)
C25 C20 Mo1 C23 158.5(3)
C21 C20 Mo1 C22 -36.60(17)
C19 C20 Mo1 C22 79.10(16)
C25 C20 Mo1 C22 -160.2(3)
C2 C1 Mo1 N1 47.25(17)
C2 C1 Mo1 C10 127.57(16)
C2 C1 Mo1 C19 -91.54(18)
C2 C1 Mo1 C3 -30.96(14)
C2 C1 Mo1 C20 -146.1(2)
C2 C1 Mo1 C21 -165.85(14)
C2 C1 Mo1 C23 -106.52(15)
C2 C1 Mo1 C22 -141.12(16)
C20 C21 Mo1 N1 -48.15(19)
C22 C21 Mo1 N1 -165.35(15)
C26 C21 Mo1 N1 71.8(3)
C20 C21 Mo1 C10 -130.64(18)
C22 C21 Mo1 C10 112.16(17)
C26 C21 Mo1 C10 -10.7(3)
C20 C21 Mo1 C2 146.33(19)
C22 C21 Mo1 C2 29.1(3)
C26 C21 Mo1 C2 -93.7(4)
C20 C21 Mo1 C19 37.87(15)
C22 C21 Mo1 C19 -79.32(16)
C26 C21 Mo1 C19 157.9(3)
C20 C21 Mo1 C3 81.2(2)
C22 C21 Mo1 C3 -36.0(2)
C26 C21 Mo1 C3 -158.8(3)
C22 C21 Mo1 C20 -117.2(2)
C26 C21 Mo1 C20 120.0(4)
C20 C21 Mo1 C1 164.56(15)
C22 C21 Mo1 C1 47.37(18)
C26 C21 Mo1 C1 -75.4(3)
C20 C21 Mo1 C23 79.65(17)
C22 C21 Mo1 C23 -37.55(14)
C26 C21 Mo1 C23 -160.4(3)
C20 C21 Mo1 C22 117.2(2)
C26 C21 Mo1 C22 -122.8(4)
C19 C23 Mo1 N1 15.1(2)
C22 C23 Mo1 N1 130.93(16)
C28 C23 Mo1 N1 -107.0(3)
C19 C23 Mo1 C10 -117.24(16)
C22 C23 Mo1 C10 -1.4(2)
C28 C23 Mo1 C10 120.7(3)
C19 C23 Mo1 C2 126.70(14)
C22 C23 Mo1 C2 -117.46(16)
C28 C23 Mo1 C2 4.7(3)
C22 C23 Mo1 C19 115.8(2)
C28 C23 Mo1 C19 -122.0(3)
C19 C23 Mo1 C3 102.37(15)
C22 C23 Mo1 C3 -141.79(16)
C28 C23 Mo1 C3 -19.7(3)
C19 C23 Mo1 C20 -37.91(14)
C22 C23 Mo1 C20 77.93(17)
C28 C23 Mo1 C20 -160.0(3)
C19 C23 Mo1 C1 161.53(14)
C22 C23 Mo1 C1 -82.62(17)
C28 C23 Mo1 C1 39.5(3)
C19 C23 Mo1 C21 -78.60(16)
C22 C23 Mo1 C21 37.24(15)
C28 C23 Mo1 C21 159.4(3)
C19 C23 Mo1 C22 -115.8(2)
C28 C23 Mo1 C22 122.1(3)
C21 C22 Mo1 N1 25.0(3)
C23 C22 Mo1 N1 -90.6(2)
C27 C22 Mo1 N1 146.7(3)
C21 C22 Mo1 C10 -65.49(16)
C23 C22 Mo1 C10 178.90(16)
C27 C22 Mo1 C10 56.2(3)
C21 C22 Mo1 C2 -165.49(14)
C23 C22 Mo1 C2 78.90(16)
C27 C22 Mo1 C2 -43.8(4)
C21 C22 Mo1 C19 78.09(16)
C23 C22 Mo1 C19 -37.52(14)
C27 C22 Mo1 C19 -160.2(4)
C21 C22 Mo1 C3 156.73(15)
C23 C22 Mo1 C3 41.11(17)
C27 C22 Mo1 C3 -81.6(3)
C21 C22 Mo1 C20 36.32(15)
C23 C22 Mo1 C20 -79.29(15)
C27 C22 Mo1 C20 158.0(4)
C21 C22 Mo1 C1 -141.06(15)
C23 C22 Mo1 C1 103.33(15)
C27 C22 Mo1 C1 -19.4(3)
C23 C22 Mo1 C21 -115.6(2)
C27 C22 Mo1 C21 121.7(4)
C21 C22 Mo1 C23 115.6(2)
C27 C22 Mo1 C23 -122.7(4)
